data_2216507
loop_
_publ_author_name
'Wang, Pin-liang'
'Li, Hai-ling'
'Kang, Si-shun'
'Zeng, Hai-shu'
'Wang, Hai-bo'

_publ_section_title 2-Methyl-5-{[3-(4-methylphenyl)-1,2,4-oxadiazol-5-yl]methylsulfanyl}-1,3,4-thiadiazole
_journal_coeditor_code HB2658
_journal_issue 12
_journal_name_full 'Acta Crystallographica Section E'
_journal_page_first o4934
_journal_page_last o4934
_journal_paper_doi 10.1107/S1600536807061338
_journal_volume 63
_journal_year 2007
_chemical_formula_iupac 'C13 H12 N4 O S2'
_chemical_formula_moiety 'C13 H12 N4 O S2'
_chemical_formula_sum 'C13 H12 N4 O S2'
_chemical_formula_weight 304.39
_chemical_name_systematic
;
2-Methyl-5-{[3-(4-methylphenyl)-1,2,4-oxadiazol-5-yl]methylsulfanyl}-
1,3,4-thiadiazole
;
_space_group_IT_number 14
_symmetry_cell_setting monoclinic
_symmetry_space_group_name_Hall '-P 2ybc'
_symmetry_space_group_name_H-M 'P 1 21/c 1'
_atom_sites_solution_hydrogens geom
_atom_sites_solution_primary direct
_atom_sites_solution_secondary difmap
_audit_creation_method SHELXL97
_cell_angle_alpha 90.00
_cell_angle_beta 97.12(3)
_cell_angle_gamma 90.00
_cell_formula_units_Z 4
_cell_length_a 16.751(3)
_cell_length_b 10.686(2)
_cell_length_c 8.0940(16)
_cell_measurement_reflns_used 25
_cell_measurement_temperature 293(2)
_cell_measurement_theta_max 12
_cell_measurement_theta_min 9
_cell_volume 1437.7(5)
_computing_cell_refinement 'CAD-4 Software (Enraf--Nonius, 1989)'
_computing_data_collection 'CAD-4 Software (Enraf--Nonius, 1989)'
_computing_data_reduction 'XCAD4 (Harms & Wocadlo, 1995)'
_computing_molecular_graphics 'SHELXTL (Siemens, 1996)'
_computing_publication_material 'SHELXL97 (Sheldrick, 1997)'
_computing_structure_refinement 'SHELXL97 (Sheldrick, 1997)'
_computing_structure_solution 'SHELXS97 (Sheldrick, 1997)'
_diffrn_ambient_temperature 293(2)
_diffrn_measured_fraction_theta_full 0.999
_diffrn_measured_fraction_theta_max 0.999
_diffrn_measurement_device_type 'Enraf--Nonius CAD-4'
_diffrn_measurement_method \w/2\q
_diffrn_radiation_monochromator graphite
_diffrn_radiation_source 'fine-focus sealed tube'
_diffrn_radiation_type MoK\a
_diffrn_radiation_wavelength 0.71073
_diffrn_reflns_av_R_equivalents 0.0244
_diffrn_reflns_av_sigmaI/netI 0.0598
_diffrn_reflns_limit_h_max 20
_diffrn_reflns_limit_h_min -20
_diffrn_reflns_limit_k_max 13
_diffrn_reflns_limit_k_min 0
_diffrn_reflns_limit_l_max 9
_diffrn_reflns_limit_l_min 0
_diffrn_reflns_number 3018
_diffrn_reflns_theta_full 25.97
_diffrn_reflns_theta_max 25.97
_diffrn_reflns_theta_min 1.23
_diffrn_standards_decay_% 0
_diffrn_standards_interval_count 200
_diffrn_standards_interval_time 2h
_diffrn_standards_number 3
_exptl_absorpt_coefficient_mu 0.371
_exptl_absorpt_correction_T_max 0.964
_exptl_absorpt_correction_T_min 0.866
_exptl_absorpt_correction_type psi-scan
_exptl_absorpt_process_details '(North <i>et al.</i>,  1968)'
_exptl_crystal_colour colourless
_exptl_crystal_density_diffrn 1.406
_exptl_crystal_density_method 'not measured'
_exptl_crystal_description block
_exptl_crystal_F_000 632
_exptl_crystal_size_max 0.40
_exptl_crystal_size_mid 0.10
_exptl_crystal_size_min 0.10
_refine_diff_density_max 0.428
_refine_diff_density_min -0.293
_refine_ls_extinction_method none
_refine_ls_goodness_of_fit_ref 1.005
_refine_ls_hydrogen_treatment constr
_refine_ls_matrix_type full
_refine_ls_number_parameters 175
_refine_ls_number_reflns 2802
_refine_ls_number_restraints 0
_refine_ls_restrained_S_all 1.005
_refine_ls_R_factor_all 0.1290
_refine_ls_R_factor_gt 0.0766
_refine_ls_shift/su_max 0.000
_refine_ls_shift/su_mean 0.000
_refine_ls_structure_factor_coef Fsqd
_refine_ls_weighting_details 'calc w = 1/[\s^2^(Fo^2^)+(0.06P)^2^+4.0P] where P=(Fo^2^+2Fc^2^)/3'
_refine_ls_weighting_scheme calc
_refine_ls_wR_factor_gt 0.1656
_refine_ls_wR_factor_ref 0.2015
_reflns_number_gt 1621
_reflns_number_total 2802
_reflns_threshold_expression I>2\s(I)
_cod_data_source_file hb2658.cif
_cod_data_source_block I
_cod_original_sg_symbol_H-M 'P 21/c'
_cod_database_code 2216507
_cod_database_fobs_code 2216507

loop_
_symmetry_equiv_pos_as_xyz
'x, y, z'
'-x, y+1/2, -z+1/2'
'-x, -y, -z'
'x, -y-1/2, z-1/2'

loop_
_atom_site_type_symbol
_atom_site_label
_atom_site_fract_x
_atom_site_fract_y
_atom_site_fract_z
_atom_site_U_iso_or_equiv
_atom_site_adp_type
_atom_site_calc_flag
_atom_site_refinement_flags
_atom_site_occupancy
S S1 0.38091(8) 0.27665(13) 0.02659(18) 0.0545(4) Uani d . 1
S S2 0.54227(9) 0.27974(13) 0.2425(2) 0.0595(4) Uani d . 1
O O 0.2715(3) -0.0502(4) 0.0223(6) 0.0794(13) Uani d . 1
N N1 0.2244(4) -0.0948(5) 0.1441(8) 0.0834(17) Uani d . 1
C C1 0.0502(5) -0.0087(8) 0.8173(10) 0.102 Uani d . 1
H H1B 0.0358 -0.0933 0.8408 0.154 Uiso calc R 1
H H1C 0.0025 0.0420 0.8016 0.154 Uiso calc R 1
H H1D 0.0862 0.0234 0.9089 0.154 Uiso calc R 1
N N2 0.2485(3) 0.1100(4) 0.1756(6) 0.0549(12) Uani d . 1
C C2 0.0910(4) -0.0061(9) 0.6610(9) 0.084(2) Uani d . 1
N N3 0.4642(3) 0.0792(4) 0.1651(6) 0.0604(13) Uani d . 1
C C3 0.1020(4) -0.1118(9) 0.5731(11) 0.092(2) Uani d . 1
H H3B 0.0819 -0.1870 0.6084 0.110 Uiso calc R 1
N N4 0.5348(3) 0.0428(4) 0.2610(6) 0.0601(13) Uani d . 1
C C4 0.1418(4) -0.1121(6) 0.4343(8) 0.0706(17) Uani d . 1
H H4B 0.1498 -0.1867 0.3795 0.085 Uiso calc R 1
C C5 0.1703(3) 0.0013(6) 0.3761(7) 0.0598(15) Uani d . 1
C C6 0.1591(3) 0.1093(6) 0.4617(8) 0.0650(16) Uani d . 1
H H6A 0.1781 0.1850 0.4255 0.078 Uiso calc R 1
C C7 0.1197(4) 0.1055(8) 0.6020(9) 0.084(2) Uani d . 1
H H7A 0.1122 0.1795 0.6585 0.101 Uiso calc R 1
C C8 0.2138(3) 0.0047(5) 0.2277(8) 0.0580(15) Uani d . 1
C C9 0.2828(3) 0.0735(5) 0.0515(7) 0.0513(13) Uani d . 1
C C10 0.3277(3) 0.1415(5) -0.0646(7) 0.0531(13) Uani d . 1
H H10A 0.2904 0.1684 -0.1593 0.064 Uiso calc R 1
H H10B 0.3661 0.0849 -0.1054 0.064 Uiso calc R 1
C C11 0.4594(3) 0.1977(5) 0.1446(7) 0.0510(13) Uani d . 1
C C12 0.5812(3) 0.1350(5) 0.3068(8) 0.0633(16) Uani d . 1
C C13 0.6623(4) 0.1207(6) 0.4094(10) 0.083(2) Uani d . 1
H H13A 0.6741 0.0334 0.4266 0.124 Uiso calc R 1
H H13B 0.6615 0.1611 0.5151 0.124 Uiso calc R 1
H H13C 0.7029 0.1584 0.3517 0.124 Uiso calc R 1

loop_
_atom_site_aniso_label
_atom_site_aniso_U_11
_atom_site_aniso_U_22
_atom_site_aniso_U_33
_atom_site_aniso_U_12
_atom_site_aniso_U_13
_atom_site_aniso_U_23
S1 0.0524(8) 0.0498(8) 0.0629(9) 0.0081(7) 0.0134(6) 0.0052(7)
S2 0.0516(8) 0.0439(8) 0.0832(11) -0.0021(7) 0.0092(7) -0.0008(7)
O 0.101(4) 0.052(3) 0.088(3) -0.007(2) 0.023(3) -0.005(2)
N1 0.099(4) 0.059(3) 0.096(4) -0.015(3) 0.026(4) -0.014(3)
C1 0.102 0.102 0.102 0.000 0.013 0.000
N2 0.049(3) 0.054(3) 0.063(3) -0.002(2) 0.013(2) -0.008(2)
C2 0.047(4) 0.132(7) 0.073(5) -0.002(4) 0.009(3) 0.008(5)
N3 0.053(3) 0.044(3) 0.083(3) 0.003(2) 0.006(2) -0.009(2)
C3 0.058(4) 0.108(6) 0.109(6) -0.011(4) 0.011(4) 0.038(5)
N4 0.052(3) 0.040(3) 0.086(3) 0.003(2) -0.003(2) 0.005(2)
C4 0.063(4) 0.068(4) 0.082(5) -0.007(3) 0.012(3) 0.008(4)
C5 0.042(3) 0.069(4) 0.066(4) -0.010(3) -0.003(3) 0.002(3)
C6 0.053(4) 0.068(4) 0.075(4) -0.014(3) 0.014(3) 0.002(3)
C7 0.061(4) 0.110(6) 0.084(5) -0.017(4) 0.017(4) -0.020(4)
C8 0.046(3) 0.049(3) 0.077(4) 0.000(3) 0.002(3) -0.003(3)
C9 0.050(3) 0.052(3) 0.049(3) 0.002(3) -0.005(3) 0.000(3)
C10 0.054(3) 0.051(3) 0.054(3) 0.006(3) 0.003(3) 0.000(3)
C11 0.045(3) 0.050(3) 0.061(3) 0.001(3) 0.016(2) -0.003(3)
C12 0.052(3) 0.047(3) 0.093(4) 0.007(3) 0.016(3) -0.002(3)
C13 0.053(4) 0.061(4) 0.130(6) 0.005(3) -0.003(4) -0.005(4)

loop_
_atom_type_symbol
_atom_type_description
_atom_type_scat_dispersion_real
_atom_type_scat_dispersion_imag
_atom_type_scat_source
C C 0.0033 0.0016 'International Tables Vol C Tables 4.2.6.8 and 6.1.1.4'
H H 0.0000 0.0000 'International Tables Vol C Tables 4.2.6.8 and 6.1.1.4'
N N 0.0061 0.0033 'International Tables Vol C Tables 4.2.6.8 and 6.1.1.4'
O O 0.0106 0.0060 'International Tables Vol C Tables 4.2.6.8 and 6.1.1.4'
S S 0.1246 0.1234 'International Tables Vol C Tables 4.2.6.8 and 6.1.1.4'

loop_
_geom_angle_atom_site_label_1
_geom_angle_atom_site_label_2
_geom_angle_atom_site_label_3
_geom_angle
C11 S1 C10 97.9(3)
C12 S2 C11 86.4(3)
C9 O N1 106.5(4)
C8 N1 O 102.3(5)
C2 C1 H1B 109.5
C2 C1 H1C 109.5
H1B C1 H1C 109.5
C2 C1 H1D 109.5
H1B C1 H1D 109.5
H1C C1 H1D 109.5
C9 N2 C8 104.1(5)
C3 C2 C7 117.2(7)
C3 C2 C1 121.8(8)
C7 C2 C1 121.0(8)
C11 N3 N4 112.7(5)
C2 C3 C4 122.7(7)
C2 C3 H3B 118.6
C4 C3 H3B 118.6
C12 N4 N3 113.0(5)
C3 C4 C5 119.4(7)
C3 C4 H4B 120.3
C5 C4 H4B 120.3
C6 C5 C4 118.9(6)
C6 C5 C8 120.1(5)
C4 C5 C8 120.9(6)
C5 C6 C7 119.9(6)
C5 C6 H6A 120.0
C7 C6 H6A 120.0
C6 C7 C2 121.8(7)
C6 C7 H7A 119.1
C2 C7 H7A 119.1
N1 C8 N2 115.4(5)
N1 C8 C5 121.5(6)
N2 C8 C5 123.0(5)
N2 C9 O 111.6(5)
N2 C9 C10 132.0(5)
O C9 C10 116.3(5)
C9 C10 S1 113.6(4)
C9 C10 H10A 108.8
S1 C10 H10A 108.8
C9 C10 H10B 108.8
S1 C10 H10B 108.8
H10A C10 H10B 107.7
N3 C11 S1 125.5(4)
N3 C11 S2 113.9(4)
S1 C11 S2 120.6(3)
N4 C12 C13 123.6(5)
N4 C12 S2 114.0(4)
C13 C12 S2 122.4(5)
C12 C13 H13A 109.5
C12 C13 H13B 109.5
H13A C13 H13B 109.5
C12 C13 H13C 109.5
H13A C13 H13C 109.5
H13B C13 H13C 109.5

loop_
_geom_bond_atom_site_label_1
_geom_bond_atom_site_label_2
_geom_bond_distance
S1 C11 1.744(6)
S1 C10 1.806(5)
S2 C12 1.733(6)
S2 C11 1.747(5)
O C9 1.353(7)
O N1 1.420(7)
N1 C8 1.284(7)
C1 C2 1.511(10)
C1 H1B 0.9600
C1 H1C 0.9600
C1 H1D 0.9600
N2 C9 1.278(6)
N2 C8 1.358(7)
C2 C3 1.359(11)
C2 C7 1.392(10)
N3 C11 1.278(6)
N3 N4 1.387(6)
C3 C4 1.376(10)
C3 H3B 0.9300
N4 C12 1.282(7)
C4 C5 1.405(8)
C4 H4B 0.9300
C5 C6 1.370(8)
C5 C8 1.481(8)
C6 C7 1.383(9)
C6 H6A 0.9300
C7 H7A 0.9300
C9 C10 1.467(7)
C10 H10A 0.9700
C10 H10B 0.9700
C12 C13 1.509(8)
C13 H13A 0.9600
C13 H13B 0.9600
C13 H13C 0.9600

loop_
_geom_torsion_atom_site_label_1
_geom_torsion_atom_site_label_2
_geom_torsion_atom_site_label_3
_geom_torsion_atom_site_label_4
_geom_torsion
C9 O N1 C8 0.1(6)
C7 C2 C3 C4 1.9(11)
C1 C2 C3 C4 -177.4(6)
C11 N3 N4 C12 -1.1(7)
C2 C3 C4 C5 -2.1(11)
C3 C4 C5 C6 1.4(9)
C3 C4 C5 C8 179.6(6)
C4 C5 C6 C7 -0.6(9)
C8 C5 C6 C7 -178.8(5)
C5 C6 C7 C2 0.4(10)
C3 C2 C7 C6 -1.0(11)
C1 C2 C7 C6 178.2(6)
O N1 C8 N2 -0.1(7)
O N1 C8 C5 -176.9(5)
C9 N2 C8 N1 0.1(7)
C9 N2 C8 C5 176.8(5)
C6 C5 C8 N1 -179.3(6)
C4 C5 C8 N1 2.5(9)
C6 C5 C8 N2 4.2(8)
C4 C5 C8 N2 -174.0(5)
C8 N2 C9 O 0.0(6)
C8 N2 C9 C10 177.0(5)
N1 O C9 N2 -0.1(6)
N1 O C9 C10 -177.6(5)
N2 C9 C10 S1 30.9(8)
O C9 C10 S1 -152.3(4)
C11 S1 C10 C9 75.0(4)
N4 N3 C11 S1 178.0(4)
N4 N3 C11 S2 -0.1(6)
C10 S1 C11 N3 -7.6(6)
C10 S1 C11 S2 170.5(3)
C12 S2 C11 N3 0.9(5)
C12 S2 C11 S1 -177.3(4)
N3 N4 C12 C13 -178.9(6)
N3 N4 C12 S2 1.8(7)
C11 S2 C12 N4 -1.6(5)
C11 S2 C12 C13 179.1(6)

loop_
_cod_related_entry_id
_cod_related_entry_database
_cod_related_entry_code
1 ChemSpider 21120394
